data_4135361
loop_
_publ_author_name
'Das, Anuvab'
'Wang, Chen-Hao'
'Van Trieste, 3rd, Gerard P'
'Sun, Cheng-Jun'
'Chen, Yu-Sheng'
'Reibenspies, Joseph H.'
'Powers, David C.'

_publ_section_title
;
 <i>In Crystallo</i> Snapshots of Rh<sub>2</sub>-Catalyzed C-H Amination.
;
_journal_issue 47
_journal_name_full 'Journal of the American Chemical Society'
_journal_page_first 19862
_journal_page_last 19867
_journal_paper_doi 10.1021/jacs.0c09842
_journal_volume 142
_journal_year 2020
_chemical_formula_moiety '2(C88 H98 N2 O16 Rh4), 8(C H Cl3)'
_chemical_formula_sum 'C184 H204 Cl24 N4 O32 Rh8'
_chemical_formula_weight 4657.58
_space_group_crystal_system triclinic
_space_group_IT_number 2
_space_group_name_Hall '-P 1'
_space_group_name_H-M_alt 'P -1'
_atom_sites_solution_hydrogens mixed
_audit_creation_date 2020-04-14
_audit_creation_method
;
Olex2 1.2
(compiled 2018.05.29 svn.r3508 for OlexSys, GUI svn.r5506)
;
_cell_angle_alpha 111.577(2)
_cell_angle_beta 94.521(2)
_cell_angle_gamma 96.215(2)
_cell_formula_units_Z 1
_cell_length_a 15.6237(9)
_cell_length_b 17.2551(8)
_cell_length_c 19.6274(13)
_cell_measurement_reflns_used 9549
_cell_measurement_temperature 110(2)
_cell_measurement_theta_max 26.37
_cell_measurement_theta_min 2.75
_cell_volume 4851.2(5)
_computing_cell_refinement 'SAINT V8.38A (?, 2016)'
_computing_data_collection 'APEX3 (Bruker-AXS, 2015)'
_computing_data_reduction 'SAINT V8.38A (?, 2016)'
_computing_molecular_graphics 'Olex2 (Dolomanov et al., 2009)'
_computing_publication_material 'Olex2 (Dolomanov et al., 2009)'
_computing_structure_refinement 'XL (Sheldrick, 2008)'
_computing_structure_solution 'SHELXT 2014/5 (Sheldrick, 2014)'
_diffrn_ambient_temperature 110(2)
_diffrn_detector 'CCD area detector'
_diffrn_detector_area_resol_mean 10.5
_diffrn_detector_type 'Bruker SMART CCD APEX2 area detector'
_diffrn_measured_fraction_theta_full 0.999
_diffrn_measured_fraction_theta_max 0.995
_diffrn_measurement_device 'three-circle diffractometer'
_diffrn_measurement_device_type 'Bruker SMART CCD APEX2 area detector'
_diffrn_measurement_method 'omega and phi scans'
_diffrn_radiation_monochromator graphite
_diffrn_radiation_probe x-ray
_diffrn_radiation_type MoK\a
_diffrn_radiation_wavelength 0.71073
_diffrn_reflns_av_R_equivalents 0.1063
_diffrn_reflns_av_unetI/netI 0.0368
_diffrn_reflns_Laue_measured_fraction_full 0.999
_diffrn_reflns_Laue_measured_fraction_max 0.995
_diffrn_reflns_limit_h_max 19
_diffrn_reflns_limit_h_min -19
_diffrn_reflns_limit_k_max 21
_diffrn_reflns_limit_k_min -21
_diffrn_reflns_limit_l_max 24
_diffrn_reflns_limit_l_min -24
_diffrn_reflns_number 286378
_diffrn_reflns_point_group_measured_fraction_full 0.999
_diffrn_reflns_point_group_measured_fraction_max 0.995
_diffrn_reflns_theta_full 26.000
_diffrn_reflns_theta_max 26.413
_diffrn_reflns_theta_min 2.125
_diffrn_source 'sealed X-ray tube'
_diffrn_source_target Mo
_diffrn_source_type 'Incoatec I\ms'
_diffrn_standards_number 0
_exptl_absorpt_coefficient_mu 1.063
_exptl_absorpt_correction_T_max 0.7454
_exptl_absorpt_correction_T_min 0.5951
_exptl_absorpt_correction_type multi-scan
_exptl_absorpt_process_details
;
SADABS-2016/2 (Bruker,2016/2) was used for absorption correction.
wR2(int) was 0.1522 before and 0.0923 after correction.
The Ratio of minimum to maximum transmission is 0.7984.
The \l/2 correction factor is Not present.
;
_exptl_crystal_colour green
_exptl_crystal_density_diffrn 1.594
_exptl_crystal_density_method 'not measured'
_exptl_crystal_description block
_exptl_crystal_F_000 2360
_exptl_crystal_size_max 0.50
_exptl_crystal_size_mid 0.45
_exptl_crystal_size_min 0.08
_refine_diff_density_max 1.458
_refine_diff_density_min -1.215
_refine_diff_density_rms 0.095
_refine_ls_extinction_method none
_refine_ls_goodness_of_fit_ref 1.101
_refine_ls_hydrogen_treatment mixed
_refine_ls_matrix_type full
_refine_ls_number_parameters 1159
_refine_ls_number_reflns 19846
_refine_ls_number_restraints 0
_refine_ls_restrained_S_all 1.101
_refine_ls_R_factor_all 0.0465
_refine_ls_R_factor_gt 0.0386
_refine_ls_shift/su_max 0.003
_refine_ls_shift/su_mean 0.000
_refine_ls_structure_factor_coef Fsqd
_refine_ls_weighting_details 'w=1/[\s^2^(Fo^2^)+(0.0256P)^2^+10.9478P] where P=(Fo^2^+2Fc^2^)/3'
_refine_ls_weighting_scheme calc
_refine_ls_wR_factor_gt 0.0819
_refine_ls_wR_factor_ref 0.0854
_reflns_Friedel_coverage 0.000
_reflns_number_gt 17423
_reflns_number_total 19846
_reflns_threshold_expression 'I > 2\s(I)'
_cod_data_source_file ja0c09842_si_002.cif
_cod_data_source_block 4a
_cod_depositor_comments 'Adding full bibliography for 4135359--4135363.cif.'
_cod_database_code 4135361
_shelx_shelxl_version_number 2014/7
_shelx_space_group_comment
;
The symmetry employed for this shelxl refinement is uniquely defined
by the following loop, which should always be used as a source of
symmetry information in preference to the above space-group names.
They are only intended as comments.
;
_olex2_refinement_description
;
1. Fixed Uiso
 At 1.2 times of:
  All C(H) groups, All C(H,H) groups
 At 1.5 times of:
  All C(H,H,H) groups
2.a Ternary CH refined with riding coordinates:
 C45(H45), C46(H46), C92(H92), C91(H91)
2.b Secondary CH2 refined with riding coordinates:
 C5(H5A,H5B), C12(H12A,H12B), C21(H21A,H21B), C28(H28A,H28B), C51(H51A,H51B),
 C58(H58A,H58B), C67(H67A,H67B), C74(H74A,H74B)
2.c Aromatic/amide H refined with riding coordinates:
 C7(H7), C8(H8), C9(H9), C11(H11), C23(H23), C24(H24), C25(H25), C27(H27),
 C34(H34), C35(H35), C36(H36), C37(H37), C40(H40), C41(H41), C42(H42), C43(H43),
  C53(H53), C54(H54), C55(H55), C57(H57), C69(H69), C70(H70), C71(H71),
 C73(H73), C80(H80), C81(H81), C82(H82), C83(H83), C86(H86), C87(H87), C88(H88),
  C89(H89)
2.d Idealised Me refined as rotating group:
 C3(H3A,H3B,H3C), C4(H4A,H4B,H4C), C14(H14A,H14B,H14C), C15(H15A,H15B,H15C),
 C19(H19A,H19B,H19C), C20(H20A,H20B,H20C), C30(H30A,H30B,H30C), C31(H31A,H31B,
 H31C), C49(H49A,H49B,H49C), C50(H50A,H50B,H50C), C60(H60A,H60B,H60C), C61(H61A,
 H61B,H61C), C65(H65A,H65B,H65C), C66(H66A,H66B,H66C), C76(H76A,H76B,H76C),
 C77(H77A,H77B,H77C)
;
_olex2_submission_special_instructions 'No special instructions were received'

loop_
_space_group_symop_operation_xyz
'x, y, z'
'-x, -y, -z'

loop_
_atom_site_label
_atom_site_type_symbol
_atom_site_fract_x
_atom_site_fract_y
_atom_site_fract_z
_atom_site_U_iso_or_equiv
_atom_site_adp_type
_atom_site_occupancy
_atom_site_site_symmetry_order
_atom_site_calc_flag
_atom_site_refinement_flags_posn
_atom_site_refinement_flags_adp
_atom_site_refinement_flags_occupancy
_atom_site_disorder_assembly
_atom_site_disorder_group
Rh1 Rh 0.68559(2) 0.74264(2) 0.76405(2) 0.00920(5) Uani 1 1 d . . . . .
Rh2 Rh 0.54376(2) 0.74385(2) 0.71033(2) 0.00989(6) Uani 1 1 d . . . . .
Rh3 Rh 0.18605(2) 0.75774(2) 0.75564(2) 0.00871(5) Uani 1 1 d . . . . .
Rh4 Rh 0.03793(2) 0.69365(2) 0.72186(2) 0.00902(5) Uani 1 1 d . . . . .
O1 O 0.62757(14) 0.71553(13) 0.84348(12) 0.0136(4) Uani 1 1 d . . . . .
O2 O 0.49333(14) 0.71622(13) 0.79298(12) 0.0140(4) Uani 1 1 d . . . . .
O3 O 0.67118(14) 0.61853(13) 0.69928(12) 0.0123(4) Uani 1 1 d . . . . .
O4 O 0.53626(14) 0.61772(13) 0.64918(12) 0.0142(4) Uani 1 1 d . . . . .
O5 O 0.73685(14) 0.77324(13) 0.68358(12) 0.0154(5) Uani 1 1 d . . . . .
O6 O 0.60273(14) 0.77130(13) 0.63126(12) 0.0145(4) Uani 1 1 d . . . . .
O7 O 0.69375(14) 0.86705(13) 0.82702(12) 0.0143(4) Uani 1 1 d . . . . .
O8 O 0.55820(14) 0.86810(13) 0.77819(12) 0.0143(4) Uani 1 1 d . . . . .
O9 O 0.18551(14) 0.74371(13) 0.85438(12) 0.0136(4) Uani 1 1 d . . . . .
O10 O 0.04571(14) 0.68306(13) 0.82221(11) 0.0130(4) Uani 1 1 d . . . . .
O11 O 0.22373(14) 0.64249(13) 0.71136(12) 0.0130(4) Uani 1 1 d . . . . .
O12 O 0.08412(14) 0.58301(13) 0.67362(12) 0.0128(4) Uani 1 1 d . . . . .
O13 O 0.18087(14) 0.76542(13) 0.65474(11) 0.0132(4) Uani 1 1 d . . . . .
O14 O 0.03957(14) 0.71021(13) 0.62383(12) 0.0132(4) Uani 1 1 d . . . . .
O15 O 0.14014(14) 0.86943(13) 0.79997(11) 0.0130(4) Uani 1 1 d . . . . .
O16 O 0.00035(14) 0.80963(13) 0.77032(12) 0.0141(4) Uani 1 1 d . . . . .
N1 N 0.82738(18) 0.73906(17) 0.81000(15) 0.0145(5) Uani 1 1 d . . . . .
N2 N 0.33227(18) 0.81786(17) 0.78267(15) 0.0139(5) Uani 1 1 d . . . . .
C1 C 0.5458(2) 0.70763(18) 0.84135(17) 0.0131(6) Uani 1 1 d . . . . .
C2 C 0.5091(2) 0.6885(2) 0.90447(18) 0.0165(7) Uani 1 1 d . . . . .
C3 C 0.5386(3) 0.7665(2) 0.9755(2) 0.0278(8) Uani 1 1 d . . . . .
H3A H 0.6022 0.7778 0.9840 0.042 Uiso 1 1 calc GR . . . .
H3B H 0.5167 0.7562 1.0174 0.042 Uiso 1 1 calc GR . . . .
H3C H 0.5158 0.8151 0.9706 0.042 Uiso 1 1 calc GR . . . .
C4 C 0.4098(2) 0.6693(2) 0.8905(2) 0.0260(8) Uani 1 1 d . . . . .
H4A H 0.3861 0.7197 0.8907 0.039 Uiso 1 1 calc GR . . . .
H4B H 0.3881 0.6528 0.9294 0.039 Uiso 1 1 calc GR . . . .
H4C H 0.3917 0.6233 0.8424 0.039 Uiso 1 1 calc GR . . . .
C5 C 0.5487(2) 0.6134(2) 0.91319(18) 0.0175(7) Uani 1 1 d . . . . .
H5A H 0.6123 0.6299 0.9268 0.021 Uiso 1 1 calc R . . . .
H5B H 0.5250 0.6017 0.9543 0.021 Uiso 1 1 calc R . . . .
C6 C 0.5311(2) 0.5333(2) 0.84446(19) 0.0175(7) Uani 1 1 d . . . . .
C7 C 0.4597(2) 0.4720(2) 0.8330(2) 0.0224(7) Uani 1 1 d . . . . .
H7 H 0.4208 0.4796 0.8691 0.027 Uiso 1 1 calc R . . . .
C8 C 0.4452(2) 0.3992(2) 0.7686(2) 0.0251(8) Uani 1 1 d . . . . .
H8 H 0.3976 0.3567 0.7616 0.030 Uiso 1 1 calc R . . . .
C9 C 0.5001(2) 0.3890(2) 0.7146(2) 0.0226(7) Uani 1 1 d . . . . .
H9 H 0.4893 0.3399 0.6706 0.027 Uiso 1 1 calc R . . . .
C10 C 0.5710(2) 0.4501(2) 0.72432(18) 0.0172(7) Uani 1 1 d . . . . .
C11 C 0.5870(2) 0.5202(2) 0.79061(18) 0.0163(6) Uani 1 1 d . . . . .
H11 H 0.6375 0.5603 0.7993 0.020 Uiso 1 1 calc R . . . .
C12 C 0.6279(2) 0.44360(19) 0.66427(19) 0.0179(7) Uani 1 1 d . . . . .
H12A H 0.6285 0.3834 0.6343 0.022 Uiso 1 1 calc R . . . .
H12B H 0.6881 0.4691 0.6874 0.022 Uiso 1 1 calc R . . . .
C13 C 0.5973(2) 0.48786(19) 0.61250(17) 0.0135(6) Uani 1 1 d . . . . .
C14 C 0.6627(2) 0.4810(2) 0.55663(18) 0.0186(7) Uani 1 1 d . . . . .
H14A H 0.6428 0.5059 0.5218 0.028 Uiso 1 1 calc GR . . . .
H14B H 0.6672 0.4216 0.5296 0.028 Uiso 1 1 calc GR . . . .
H14C H 0.7196 0.5113 0.5830 0.028 Uiso 1 1 calc GR . . . .
C15 C 0.5062(2) 0.4470(2) 0.57300(19) 0.0188(7) Uani 1 1 d . . . . .
H15A H 0.4652 0.4546 0.6095 0.028 Uiso 1 1 calc GR . . . .
H15B H 0.5059 0.3867 0.5454 0.028 Uiso 1 1 calc GR . . . .
H15C H 0.4888 0.4736 0.5387 0.028 Uiso 1 1 calc GR . . . .
C16 C 0.6008(2) 0.58201(18) 0.65742(17) 0.0119(6) Uani 1 1 d . . . . .
C17 C 0.6843(2) 0.78188(18) 0.63500(17) 0.0122(6) Uani 1 1 d . . . . .
C18 C 0.7217(2) 0.8051(2) 0.57390(18) 0.0159(6) Uani 1 1 d . . . . .
C19 C 0.8206(2) 0.8210(2) 0.5864(2) 0.0204(7) Uani 1 1 d . . . . .
H19A H 0.8404 0.8682 0.6336 0.031 Uiso 1 1 calc GR . . . .
H19B H 0.8425 0.8348 0.5462 0.031 Uiso 1 1 calc GR . . . .
H19C H 0.8425 0.7704 0.5876 0.031 Uiso 1 1 calc GR . . . .
C20 C 0.6897(2) 0.7309(2) 0.50014(19) 0.0230(7) Uani 1 1 d . . . . .
H20A H 0.7070 0.6791 0.5028 0.034 Uiso 1 1 calc GR . . . .
H20B H 0.7154 0.7422 0.4601 0.034 Uiso 1 1 calc GR . . . .
H20C H 0.6263 0.7243 0.4905 0.034 Uiso 1 1 calc GR . . . .
C21 C 0.6844(2) 0.8840(2) 0.57081(19) 0.0195(7) Uani 1 1 d . . . . .
H21A H 0.7084 0.8984 0.5310 0.023 Uiso 1 1 calc R . . . .
H21B H 0.6207 0.8693 0.5573 0.023 Uiso 1 1 calc R . . . .
C22 C 0.7033(2) 0.9611(2) 0.6417(2) 0.0200(7) Uani 1 1 d . . . . .
C23 C 0.7740(2) 1.0234(2) 0.6539(2) 0.0238(8) Uani 1 1 d . . . . .
H23 H 0.8113 1.0179 0.6170 0.029 Uiso 1 1 calc R . . . .
C24 C 0.7900(2) 1.0934(2) 0.7199(2) 0.0288(8) Uani 1 1 d . . . . .
H24 H 0.8379 1.1359 0.7273 0.035 Uiso 1 1 calc R . . . .
C25 C 0.7373(2) 1.1020(2) 0.7748(2) 0.0248(8) Uani 1 1 d . . . . .
H25 H 0.7496 1.1498 0.8198 0.030 Uiso 1 1 calc R . . . .
C26 C 0.6659(2) 1.0406(2) 0.7642(2) 0.0200(7) Uani 1 1 d . . . . .
C27 C 0.6491(2) 0.9721(2) 0.69657(18) 0.0169(7) Uani 1 1 d . . . . .
H27 H 0.5989 0.9317 0.6877 0.020 Uiso 1 1 calc R . . . .
C28 C 0.6084(2) 1.04627(19) 0.82354(19) 0.0184(7) Uani 1 1 d . . . . .
H28A H 0.5476 1.0254 0.8000 0.022 Uiso 1 1 calc R . . . .
H28B H 0.6115 1.1062 0.8562 0.022 Uiso 1 1 calc R . . . .
C29 C 0.6326(2) 0.99569(19) 0.87135(18) 0.0171(7) Uani 1 1 d . . . . .
C30 C 0.7233(2) 1.0303(2) 0.91468(19) 0.0211(7) Uani 1 1 d . . . . .
H30A H 0.7377 0.9959 0.9429 0.032 Uiso 1 1 calc GR . . . .
H30B H 0.7243 1.0887 0.9487 0.032 Uiso 1 1 calc GR . . . .
H30C H 0.7658 1.0285 0.8803 0.032 Uiso 1 1 calc GR . . . .
C31 C 0.5643(2) 1.0003(2) 0.92440(19) 0.0219(7) Uani 1 1 d . . . . .
H31A H 0.5066 0.9783 0.8959 0.033 Uiso 1 1 calc GR . . . .
H31B H 0.5656 1.0590 0.9577 0.033 Uiso 1 1 calc GR . . . .
H31C H 0.5772 0.9664 0.9535 0.033 Uiso 1 1 calc GR . . . .
C32 C 0.6279(2) 0.90251(18) 0.82139(17) 0.0133(6) Uani 1 1 d . . . . .
C33 C 0.85120(19) 0.66283(19) 0.76255(17) 0.0129(6) Uani 1 1 d . . . . .
C34 C 0.8715(2) 0.6440(2) 0.69079(17) 0.0152(6) Uani 1 1 d . . . . .
H34 H 0.8712 0.6839 0.6679 0.018 Uiso 1 1 calc R . . . .
C35 C 0.8924(2) 0.5634(2) 0.65442(18) 0.0188(7) Uani 1 1 d . . . . .
H35 H 0.9082 0.5484 0.6060 0.023 Uiso 1 1 calc R . . . .
C36 C 0.8904(2) 0.5046(2) 0.68788(19) 0.0188(7) Uani 1 1 d . . . . .
H36 H 0.9043 0.4501 0.6616 0.023 Uiso 1 1 calc R . . . .
C37 C 0.8685(2) 0.5244(2) 0.75899(19) 0.0177(7) Uani 1 1 d . . . . .
H37 H 0.8660 0.4837 0.7810 0.021 Uiso 1 1 calc R . . . .
C38 C 0.8502(2) 0.60536(19) 0.79728(17) 0.0135(6) Uani 1 1 d . . . . .
C39 C 0.8321(2) 0.6495(2) 0.87260(18) 0.0151(6) Uani 1 1 d . . . . .
C40 C 0.8254(2) 0.6267(2) 0.93335(19) 0.0208(7) Uani 1 1 d . . . . .
H40 H 0.8290 0.5706 0.9292 0.025 Uiso 1 1 calc R . . . .
C41 C 0.8135(2) 0.6880(3) 1.0002(2) 0.0274(8) Uani 1 1 d . . . . .
H41 H 0.8094 0.6735 1.0423 0.033 Uiso 1 1 calc R . . . .
C42 C 0.8075(2) 0.7707(2) 1.0065(2) 0.0270(8) Uani 1 1 d . . . . .
H42 H 0.8004 0.8117 1.0529 0.032 Uiso 1 1 calc R . . . .
C43 C 0.8116(2) 0.7936(2) 0.94630(19) 0.0209(7) Uani 1 1 d . . . . .
H43 H 0.8061 0.8494 0.9502 0.025 Uiso 1 1 calc R . . . .
C44 C 0.8240(2) 0.7320(2) 0.87957(17) 0.0148(6) Uani 1 1 d . . . . .
C47 C 0.1162(2) 0.70801(18) 0.86581(16) 0.0114(6) Uani 1 1 d . . . . .
C48 C 0.1146(2) 0.69445(19) 0.93856(17) 0.0147(6) Uani 1 1 d . . . . .
C49 C 0.0582(2) 0.7565(2) 0.98559(18) 0.0193(7) Uani 1 1 d . . . . .
H49A H 0.0845 0.8144 0.9956 0.029 Uiso 1 1 calc GR . . . .
H49B H 0.0545 0.7489 1.0324 0.029 Uiso 1 1 calc GR . . . .
H49C H -0.0001 0.7456 0.9587 0.029 Uiso 1 1 calc GR . . . .
C50 C 0.2059(2) 0.7112(2) 0.98010(18) 0.0183(7) Uani 1 1 d . . . . .
H50A H 0.2415 0.6717 0.9500 0.027 Uiso 1 1 calc GR . . . .
H50B H 0.2025 0.7036 1.0270 0.027 Uiso 1 1 calc GR . . . .
H50C H 0.2323 0.7691 0.9900 0.027 Uiso 1 1 calc GR . . . .
C51 C 0.0711(2) 0.60284(19) 0.92188(17) 0.0152(6) Uani 1 1 d . . . . .
H51A H 0.0668 0.5953 0.9692 0.018 Uiso 1 1 calc R . . . .
H51B H 0.0113 0.5946 0.8969 0.018 Uiso 1 1 calc R . . . .
C52 C 0.1196(2) 0.5359(2) 0.87385(18) 0.0164(6) Uani 1 1 d . . . . .
C53 C 0.1788(2) 0.4989(2) 0.90404(19) 0.0198(7) Uani 1 1 d . . . . .
H53 H 0.1882 0.5143 0.9560 0.024 Uiso 1 1 calc R . . . .
C54 C 0.2245(2) 0.4395(2) 0.8587(2) 0.0231(7) Uani 1 1 d . . . . .
H54 H 0.2643 0.4141 0.8800 0.028 Uiso 1 1 calc R . . . .
C55 C 0.2121(2) 0.4170(2) 0.7827(2) 0.0202(7) Uani 1 1 d . . . . .
H55 H 0.2443 0.3773 0.7522 0.024 Uiso 1 1 calc R . . . .
C56 C 0.1527(2) 0.45242(19) 0.75071(18) 0.0152(6) Uani 1 1 d . . . . .
C57 C 0.1059(2) 0.51039(18) 0.79687(17) 0.0143(6) Uani 1 1 d . . . . .
H57 H 0.0636 0.5332 0.7754 0.017 Uiso 1 1 calc R . . . .
C58 C 0.1389(2) 0.42985(19) 0.66816(18) 0.0156(6) Uani 1 1 d . . . . .
H58A H 0.0763 0.4267 0.6526 0.019 Uiso 1 1 calc R . . . .
H58B H 0.1550 0.3732 0.6432 0.019 Uiso 1 1 calc R . . . .
C59 C 0.1915(2) 0.49288(19) 0.64175(17) 0.0142(6) Uani 1 1 d . . . . .
C60 C 0.2888(2) 0.4947(2) 0.6583(2) 0.0193(7) Uani 1 1 d . . . . .
H60A H 0.3204 0.5315 0.6378 0.029 Uiso 1 1 calc GR . . . .
H60B H 0.3031 0.4375 0.6360 0.029 Uiso 1 1 calc GR . . . .
H60C H 0.3054 0.5162 0.7119 0.029 Uiso 1 1 calc GR . . . .
C61 C 0.1653(2) 0.4668(2) 0.55806(18) 0.0197(7) Uani 1 1 d . . . . .
H61A H 0.1030 0.4676 0.5483 0.030 Uiso 1 1 calc GR . . . .
H61B H 0.1784 0.4098 0.5318 0.030 Uiso 1 1 calc GR . . . .
H61C H 0.1980 0.5063 0.5409 0.030 Uiso 1 1 calc GR . . . .
C62 C 0.1650(2) 0.58016(18) 0.67896(16) 0.0114(6) Uani 1 1 d . . . . .
C63 C 0.1105(2) 0.74119(18) 0.61103(16) 0.0120(6) Uani 1 1 d . . . . .
C64 C 0.1155(2) 0.7500(2) 0.53658(17) 0.0148(6) Uani 1 1 d . . . . .
C65 C 0.1767(2) 0.6902(2) 0.49520(19) 0.0213(7) Uani 1 1 d . . . . .
H65A H 0.2340 0.7052 0.5247 0.032 Uiso 1 1 calc GR . . . .
H65B H 0.1823 0.6952 0.4475 0.032 Uiso 1 1 calc GR . . . .
H65C H 0.1530 0.6321 0.4870 0.032 Uiso 1 1 calc GR . . . .
C66 C 0.0258(2) 0.7271(2) 0.49098(18) 0.0216(7) Uani 1 1 d . . . . .
H66A H 0.0032 0.6681 0.4805 0.032 Uiso 1 1 calc GR . . . .
H66B H 0.0306 0.7349 0.4444 0.032 Uiso 1 1 calc GR . . . .
H66C H -0.0137 0.7635 0.5188 0.032 Uiso 1 1 calc GR . . . .
C67 C 0.1558(2) 0.8420(2) 0.55073(18) 0.0174(7) Uani 1 1 d . . . . .
H67A H 0.2157 0.8530 0.5760 0.021 Uiso 1 1 calc R . . . .
H67B H 0.1591 0.8477 0.5026 0.021 Uiso 1 1 calc R . . . .
C68 C 0.1053(2) 0.9075(2) 0.59659(18) 0.0173(7) Uani 1 1 d . . . . .
C69 C 0.0420(2) 0.9382(2) 0.5638(2) 0.0220(7) Uani 1 1 d . . . . .
H69 H 0.0321 0.9200 0.5116 0.026 Uiso 1 1 calc R . . . .
C70 C -0.0068(2) 0.9954(2) 0.6074(2) 0.0253(8) Uani 1 1 d . . . . .
H70 H -0.0491 1.0169 0.5847 0.030 Uiso 1 1 calc R . . . .
C71 C 0.0055(2) 1.0215(2) 0.6838(2) 0.0226(7) Uani 1 1 d . . . . .
H71 H -0.0298 1.0590 0.7128 0.027 Uiso 1 1 calc R . . . .
C72 C 0.0697(2) 0.99281(19) 0.71816(19) 0.0172(7) Uani 1 1 d . . . . .
C73 C 0.1204(2) 0.93776(19) 0.67395(18) 0.0150(6) Uani 1 1 d . . . . .
H73 H 0.1662 0.9203 0.6968 0.018 Uiso 1 1 calc R . . . .
C74 C 0.0849(2) 1.01981(19) 0.80144(18) 0.0167(7) Uani 1 1 d . . . . .
H74A H 0.0688 1.0769 0.8244 0.020 Uiso 1 1 calc R . . . .
H74B H 0.1476 1.0238 0.8167 0.020 Uiso 1 1 calc R . . . .
C75 C 0.0340(2) 0.96061(19) 0.83210(18) 0.0170(7) Uani 1 1 d . . . . .
C76 C 0.0626(3) 0.9920(2) 0.91620(19) 0.0232(7) Uani 1 1 d . . . . .
H76A H 0.0332 0.9531 0.9359 0.035 Uiso 1 1 calc GR . . . .
H76B H 0.0470 1.0483 0.9406 0.035 Uiso 1 1 calc GR . . . .
H76C H 0.1255 0.9944 0.9254 0.035 Uiso 1 1 calc GR . . . .
C77 C -0.0639(2) 0.9587(2) 0.8176(2) 0.0234(8) Uani 1 1 d . . . . .
H77A H -0.0834 0.9304 0.7645 0.035 Uiso 1 1 calc GR . . . .
H77B H -0.0773 1.0164 0.8349 0.035 Uiso 1 1 calc GR . . . .
H77C H -0.0939 0.9279 0.8442 0.035 Uiso 1 1 calc GR . . . .
C78 C 0.0596(2) 0.87275(19) 0.79792(16) 0.0119(6) Uani 1 1 d . . . . .
C79 C 0.3652(2) 0.8062(2) 0.71458(17) 0.0138(6) Uani 1 1 d . . . . .
C80 C 0.3829(2) 0.7308(2) 0.66313(18) 0.0156(6) Uani 1 1 d . . . . .
H80 H 0.3744 0.6794 0.6708 0.019 Uiso 1 1 calc R . . . .
C81 C 0.4137(2) 0.7352(2) 0.59967(18) 0.0196(7) Uani 1 1 d . . . . .
H81 H 0.4292 0.6859 0.5642 0.024 Uiso 1 1 calc R . . . .
C82 C 0.4226(2) 0.8097(2) 0.58656(18) 0.0201(7) Uani 1 1 d . . . . .
H82 H 0.4417 0.8098 0.5418 0.024 Uiso 1 1 calc R . . . .
C83 C 0.4038(2) 0.8837(2) 0.63855(18) 0.0167(6) Uani 1 1 d . . . . .
H83 H 0.4096 0.9345 0.6298 0.020 Uiso 1 1 calc R . . . .
C84 C 0.3760(2) 0.88194(19) 0.70401(17) 0.0137(6) Uani 1 1 d . . . . .
C85 C 0.3568(2) 0.9465(2) 0.77087(18) 0.0147(6) Uani 1 1 d . . . . .
C86 C 0.3586(2) 1.0337(2) 0.79329(19) 0.0192(7) Uani 1 1 d . . . . .
H86 H 0.3723 1.0616 0.7610 0.023 Uiso 1 1 calc R . . . .
C87 C 0.3401(2) 1.0780(2) 0.8636(2) 0.0231(7) Uani 1 1 d . . . . .
H87 H 0.3415 1.1372 0.8800 0.028 Uiso 1 1 calc R . . . .
C88 C 0.3193(2) 1.0371(2) 0.91127(19) 0.0227(7) Uani 1 1 d . . . . .
H88 H 0.3076 1.0693 0.9595 0.027 Uiso 1 1 calc R . . . .
C89 C 0.3155(2) 0.9508(2) 0.88962(18) 0.0182(7) Uani 1 1 d . . . . .
H89 H 0.3002 0.9228 0.9214 0.022 Uiso 1 1 calc R . . . .
C90 C 0.3353(2) 0.90703(19) 0.81889(18) 0.0149(6) Uani 1 1 d . . . . .
Cl1 Cl 1.02966(9) 0.23933(7) 0.81978(7) 0.0486(3) Uani 1 1 d . . . . .
Cl2 Cl 0.94902(8) 0.38818(8) 0.88032(6) 0.0447(3) Uani 1 1 d . . . . .
Cl3 Cl 0.93716(9) 0.30165(7) 0.72192(6) 0.0477(3) Uani 1 1 d . . . . .
C45 C 1.0020(3) 0.3288(2) 0.8069(2) 0.0253(8) Uani 1 1 d . . . . .
H45 H 1.0568 0.3644 0.8066 0.030 Uiso 1 1 calc R . . . .
Cl4 Cl 0.62514(9) 0.43948(8) 0.96047(6) 0.0485(3) Uani 1 1 d . . . . .
Cl5 Cl 0.73417(9) 0.36700(10) 0.84950(9) 0.0592(4) Uani 1 1 d . . . . .
Cl6 Cl 0.57490(10) 0.26924(8) 0.85490(9) 0.0624(4) Uani 1 1 d . . . . .
C46 C 0.6268(3) 0.3700(2) 0.8689(2) 0.0295(8) Uani 1 1 d . . . . .
H46 H 0.5949 0.3914 0.8349 0.035 Uiso 1 1 calc R . . . .
Cl7 Cl 0.67058(13) 1.22730(11) 0.64025(15) 0.1027(7) Uani 1 1 d . . . . .
Cl8 Cl 0.61444(19) 1.06225(13) 0.52874(8) 0.1188(10) Uani 1 1 d . . . . .
Cl9 Cl 0.50359(11) 1.13953(11) 0.63497(11) 0.0822(5) Uani 1 1 d . . . . .
C92 C 0.6111(3) 1.1290(3) 0.6197(2) 0.0403(11) Uani 1 1 d . . . . .
H92 H 0.6365 1.1034 0.6534 0.048 Uiso 1 1 calc R . . . .
Cl10 Cl 0.25095(12) 1.19603(8) 0.75267(8) 0.0715(5) Uani 1 1 d . . . . .
Cl11 Cl 0.27786(11) 1.08056(12) 0.60873(9) 0.0755(5) Uani 1 1 d . . . . .
Cl12 Cl 0.14550(8) 1.18900(7) 0.62223(7) 0.0462(3) Uani 1 1 d . . . . .
C91 C 0.2020(3) 1.1313(2) 0.6636(2) 0.0320(9) Uani 1 1 d . . . . .
H91 H 0.1587 1.0868 0.6681 0.038 Uiso 1 1 calc R . . . .
H1 H 0.858(2) 0.781(2) 0.810(2) 0.015(9) Uiso 1 1 d . . . . .
H2 H 0.354(3) 0.798(3) 0.808(2) 0.030(12) Uiso 1 1 d . . . . .

loop_
_atom_site_aniso_label
_atom_site_aniso_U_11
_atom_site_aniso_U_22
_atom_site_aniso_U_33
_atom_site_aniso_U_23
_atom_site_aniso_U_13
_atom_site_aniso_U_12
Rh1 0.00803(11) 0.00751(10) 0.01174(11) 0.00334(9) 0.00069(9) 0.00133(8)
Rh2 0.00835(11) 0.00845(11) 0.01282(12) 0.00399(9) 0.00089(9) 0.00161(8)
Rh3 0.00888(11) 0.00781(10) 0.00915(11) 0.00304(8) 0.00085(8) 0.00095(8)
Rh4 0.00879(11) 0.00859(11) 0.00938(11) 0.00321(9) 0.00078(9) 0.00111(8)
O1 0.0123(11) 0.0134(10) 0.0147(11) 0.0051(9) 0.0025(9) 0.0005(8)
O2 0.0120(11) 0.0163(11) 0.0153(11) 0.0074(9) 0.0032(9) 0.0028(8)
O3 0.0100(11) 0.0104(10) 0.0146(11) 0.0027(8) 0.0009(8) 0.0016(8)
O4 0.0124(11) 0.0113(10) 0.0161(11) 0.0021(9) 0.0002(9) 0.0019(8)
O5 0.0144(11) 0.0153(11) 0.0178(11) 0.0079(9) 0.0032(9) 0.0014(9)
O6 0.0130(11) 0.0148(11) 0.0175(11) 0.0080(9) 0.0030(9) 0.0021(9)
O7 0.0143(11) 0.0113(10) 0.0159(11) 0.0038(9) -0.0003(9) 0.0022(8)
O8 0.0132(11) 0.0123(10) 0.0167(11) 0.0045(9) 0.0009(9) 0.0030(8)
O9 0.0137(11) 0.0137(10) 0.0127(11) 0.0050(9) -0.0001(9) 0.0007(8)
O10 0.0115(11) 0.0170(11) 0.0105(10) 0.0058(9) 0.0015(8) 0.0007(8)
O11 0.0134(11) 0.0102(10) 0.0141(11) 0.0030(8) 0.0010(9) 0.0018(8)
O12 0.0118(11) 0.0115(10) 0.0137(11) 0.0035(9) 0.0007(8) 0.0009(8)
O13 0.0134(11) 0.0141(10) 0.0108(10) 0.0036(8) 0.0010(9) 0.0007(8)
O14 0.0125(11) 0.0157(11) 0.0116(10) 0.0060(9) 0.0019(8) 0.0005(8)
O15 0.0159(11) 0.0091(10) 0.0123(10) 0.0028(8) -0.0002(9) 0.0010(8)
O16 0.0134(11) 0.0121(10) 0.0162(11) 0.0045(9) 0.0013(9) 0.0032(8)
N1 0.0147(14) 0.0109(13) 0.0152(13) 0.0026(11) -0.0004(11) 0.0009(11)
N2 0.0134(14) 0.0155(13) 0.0114(13) 0.0041(11) -0.0004(11) 0.0014(10)
C1 0.0151(16) 0.0060(13) 0.0148(15) 0.0001(11) 0.0012(12) 0.0018(11)
C2 0.0164(16) 0.0195(16) 0.0169(16) 0.0096(13) 0.0053(13) 0.0049(13)
C3 0.041(2) 0.0229(18) 0.0201(18) 0.0066(15) 0.0110(16) 0.0074(16)
C4 0.0165(18) 0.037(2) 0.037(2) 0.0242(18) 0.0120(16) 0.0095(15)
C5 0.0183(17) 0.0189(16) 0.0179(16) 0.0098(13) 0.0026(13) 0.0034(13)
C6 0.0174(17) 0.0179(16) 0.0219(17) 0.0134(14) -0.0014(13) 0.0041(13)
C7 0.0185(18) 0.0230(17) 0.0300(19) 0.0157(15) 0.0032(15) 0.0010(14)
C8 0.0188(18) 0.0209(17) 0.038(2) 0.0160(16) -0.0011(16) -0.0029(14)
C9 0.0243(19) 0.0162(16) 0.0275(19) 0.0100(14) -0.0014(15) 0.0008(14)
C10 0.0196(17) 0.0141(15) 0.0214(17) 0.0102(13) 0.0006(13) 0.0064(13)
C11 0.0168(16) 0.0135(15) 0.0209(17) 0.0102(13) -0.0015(13) 0.0008(12)
C12 0.0180(17) 0.0094(14) 0.0255(18) 0.0053(13) 0.0003(14) 0.0048(12)
C13 0.0110(15) 0.0105(14) 0.0154(15) 0.0006(12) 0.0018(12) 0.0021(11)
C14 0.0157(16) 0.0187(16) 0.0159(16) 0.0000(13) 0.0023(13) 0.0035(13)
C15 0.0166(17) 0.0152(15) 0.0195(17) 0.0021(13) -0.0014(13) 0.0000(13)
C16 0.0122(15) 0.0112(14) 0.0125(14) 0.0048(12) 0.0027(12) 0.0010(11)
C17 0.0157(16) 0.0079(13) 0.0127(15) 0.0037(11) 0.0018(12) 0.0013(11)
C18 0.0185(17) 0.0162(15) 0.0148(15) 0.0078(13) 0.0039(13) 0.0027(13)
C19 0.0184(17) 0.0205(16) 0.0252(18) 0.0113(14) 0.0067(14) 0.0021(13)
C20 0.0271(19) 0.0231(17) 0.0167(17) 0.0058(14) 0.0050(14) 0.0002(14)
C21 0.0229(18) 0.0199(16) 0.0205(17) 0.0129(14) 0.0043(14) 0.0041(14)
C22 0.0205(18) 0.0161(16) 0.0277(18) 0.0128(14) 0.0029(14) 0.0048(13)
C23 0.0198(18) 0.0211(17) 0.037(2) 0.0175(16) 0.0097(16) 0.0046(14)
C24 0.0234(19) 0.0192(17) 0.046(2) 0.0163(17) 0.0043(17) -0.0021(14)
C25 0.0248(19) 0.0125(16) 0.035(2) 0.0081(15) 0.0001(16) 0.0029(14)
C26 0.0218(18) 0.0133(15) 0.0265(18) 0.0090(14) 0.0007(14) 0.0060(13)
C27 0.0158(16) 0.0144(15) 0.0238(17) 0.0117(13) -0.0002(13) 0.0019(12)
C28 0.0176(17) 0.0096(14) 0.0265(18) 0.0048(13) 0.0016(14) 0.0045(12)
C29 0.0168(17) 0.0110(15) 0.0193(16) 0.0004(13) 0.0018(13) 0.0043(12)
C30 0.0198(18) 0.0125(15) 0.0238(18) 0.0002(13) -0.0011(14) 0.0000(13)
C31 0.0240(19) 0.0175(16) 0.0203(17) 0.0011(14) 0.0044(14) 0.0076(14)
C32 0.0144(16) 0.0089(14) 0.0163(15) 0.0038(12) 0.0047(12) 0.0017(11)
C33 0.0071(14) 0.0130(14) 0.0175(16) 0.0046(12) 0.0001(12) 0.0022(11)
C34 0.0089(15) 0.0230(16) 0.0159(16) 0.0090(13) 0.0006(12) 0.0063(12)
C35 0.0103(15) 0.0298(18) 0.0137(15) 0.0046(14) 0.0013(12) 0.0047(13)
C36 0.0141(16) 0.0158(15) 0.0216(17) 0.0009(13) 0.0009(13) 0.0050(12)
C37 0.0165(16) 0.0122(15) 0.0248(17) 0.0079(13) -0.0003(13) 0.0027(12)
C38 0.0096(15) 0.0163(15) 0.0143(15) 0.0053(12) 0.0020(12) 0.0020(12)
C39 0.0078(14) 0.0183(15) 0.0171(16) 0.0048(13) 0.0000(12) 0.0012(12)
C40 0.0188(17) 0.0262(18) 0.0227(18) 0.0145(15) 0.0049(14) 0.0047(14)
C41 0.0238(19) 0.042(2) 0.0185(18) 0.0142(17) 0.0044(15) 0.0038(16)
C42 0.0221(19) 0.036(2) 0.0176(17) 0.0026(15) 0.0018(14) 0.0085(16)
C43 0.0177(17) 0.0215(17) 0.0183(17) 0.0011(14) -0.0001(13) 0.0057(13)
C44 0.0100(15) 0.0168(15) 0.0153(15) 0.0044(13) -0.0029(12) 0.0012(12)
C47 0.0139(15) 0.0074(13) 0.0127(15) 0.0029(11) 0.0032(12) 0.0033(11)
C48 0.0162(16) 0.0152(15) 0.0121(15) 0.0047(12) 0.0015(12) 0.0018(12)
C49 0.0221(18) 0.0219(17) 0.0144(16) 0.0063(13) 0.0066(13) 0.0045(14)
C50 0.0193(17) 0.0204(16) 0.0139(15) 0.0069(13) -0.0021(13) -0.0002(13)
C51 0.0180(16) 0.0145(15) 0.0138(15) 0.0073(12) 0.0003(12) -0.0002(12)
C52 0.0166(16) 0.0135(15) 0.0193(16) 0.0084(13) 0.0010(13) -0.0034(12)
C53 0.0229(18) 0.0212(16) 0.0175(16) 0.0116(14) -0.0015(14) -0.0005(14)
C54 0.0187(18) 0.0244(18) 0.0304(19) 0.0160(16) -0.0021(15) 0.0045(14)
C55 0.0195(17) 0.0151(15) 0.0275(18) 0.0090(14) 0.0036(14) 0.0050(13)
C56 0.0154(16) 0.0109(14) 0.0194(16) 0.0073(12) 0.0013(13) -0.0025(12)
C57 0.0157(16) 0.0099(14) 0.0173(16) 0.0064(12) -0.0013(12) -0.0003(12)
C58 0.0176(16) 0.0088(14) 0.0189(16) 0.0031(12) 0.0034(13) 0.0020(12)
C59 0.0153(16) 0.0100(14) 0.0147(15) 0.0011(12) 0.0035(12) 0.0026(12)
C60 0.0141(16) 0.0156(15) 0.0264(18) 0.0051(14) 0.0053(14) 0.0038(12)
C61 0.0238(18) 0.0172(16) 0.0155(16) 0.0022(13) 0.0064(14) 0.0038(13)
C62 0.0145(15) 0.0118(14) 0.0087(14) 0.0044(11) 0.0027(12) 0.0020(12)
C63 0.0147(15) 0.0100(14) 0.0107(14) 0.0033(11) -0.0001(12) 0.0032(11)
C64 0.0147(16) 0.0166(15) 0.0118(15) 0.0048(12) 0.0007(12) -0.0003(12)
C65 0.0211(18) 0.0234(17) 0.0161(16) 0.0038(14) 0.0043(14) 0.0016(14)
C66 0.0205(18) 0.0297(18) 0.0128(16) 0.0093(14) -0.0025(13) -0.0051(14)
C67 0.0176(17) 0.0201(16) 0.0161(16) 0.0103(13) 0.0020(13) -0.0026(13)
C68 0.0164(16) 0.0157(15) 0.0213(17) 0.0104(13) 0.0016(13) -0.0029(12)
C69 0.0230(18) 0.0249(18) 0.0221(18) 0.0152(15) -0.0004(14) -0.0004(14)
C70 0.0197(18) 0.0301(19) 0.035(2) 0.0234(17) 0.0001(15) 0.0028(15)
C71 0.0203(18) 0.0189(16) 0.033(2) 0.0144(15) 0.0042(15) 0.0056(14)
C72 0.0185(17) 0.0119(14) 0.0231(17) 0.0098(13) 0.0020(13) -0.0006(12)
C73 0.0157(16) 0.0130(14) 0.0196(16) 0.0111(13) 0.0003(13) -0.0003(12)
C74 0.0180(16) 0.0107(14) 0.0201(17) 0.0048(13) 0.0022(13) 0.0014(12)
C75 0.0194(17) 0.0099(14) 0.0199(17) 0.0030(13) 0.0037(13) 0.0042(12)
C76 0.032(2) 0.0180(16) 0.0174(17) 0.0032(14) 0.0079(15) 0.0064(14)
C77 0.0179(18) 0.0170(16) 0.036(2) 0.0084(15) 0.0093(15) 0.0082(13)
C78 0.0140(15) 0.0125(14) 0.0100(14) 0.0049(12) 0.0010(12) 0.0029(12)
C79 0.0088(15) 0.0169(15) 0.0157(15) 0.0068(13) -0.0012(12) 0.0021(12)
C80 0.0076(14) 0.0144(15) 0.0195(16) 0.0010(13) 0.0022(12) -0.0012(11)
C81 0.0132(16) 0.0190(16) 0.0181(17) -0.0026(13) -0.0006(13) 0.0033(13)
C82 0.0142(16) 0.0319(19) 0.0156(16) 0.0101(14) 0.0031(13) 0.0047(14)
C83 0.0140(16) 0.0194(16) 0.0181(16) 0.0093(13) -0.0006(13) 0.0021(12)
C84 0.0097(15) 0.0132(14) 0.0166(16) 0.0043(12) -0.0017(12) 0.0024(11)
C85 0.0087(15) 0.0163(15) 0.0166(16) 0.0039(13) -0.0018(12) 0.0020(12)
C86 0.0192(17) 0.0144(15) 0.0227(17) 0.0060(13) 0.0002(14) 0.0021(13)
C87 0.0206(18) 0.0150(16) 0.0270(19) 0.0001(14) 0.0002(15) 0.0050(13)
C88 0.0190(18) 0.0221(17) 0.0177(17) -0.0035(14) 0.0012(14) 0.0048(14)
C89 0.0137(16) 0.0219(16) 0.0145(16) 0.0030(13) 0.0003(13) -0.0006(13)
C90 0.0116(15) 0.0128(15) 0.0159(15) 0.0019(12) -0.0032(12) 0.0005(12)
Cl1 0.0694(8) 0.0261(5) 0.0511(7) 0.0188(5) -0.0077(6) 0.0068(5)
Cl2 0.0479(7) 0.0531(7) 0.0388(6) 0.0195(5) 0.0214(5) 0.0125(5)
Cl3 0.0664(8) 0.0418(6) 0.0319(6) 0.0182(5) -0.0133(5) -0.0051(5)
C45 0.032(2) 0.0196(17) 0.0249(19) 0.0105(15) 0.0034(16) -0.0020(15)
Cl4 0.0595(8) 0.0606(7) 0.0288(5) 0.0201(5) 0.0012(5) 0.0150(6)
Cl5 0.0415(7) 0.0801(9) 0.0769(9) 0.0462(8) 0.0259(7) 0.0241(7)
Cl6 0.0774(10) 0.0353(6) 0.0865(10) 0.0363(7) 0.0182(8) 0.0053(6)
C46 0.033(2) 0.029(2) 0.035(2) 0.0202(17) 0.0052(17) 0.0100(16)
Cl7 0.0824(12) 0.0572(9) 0.201(2) 0.0851(13) 0.0174(13) 0.0134(9)
Cl8 0.237(3) 0.1092(14) 0.0356(8) 0.0294(9) 0.0245(11) 0.1201(17)
Cl9 0.0565(9) 0.0668(10) 0.1107(14) 0.0157(9) 0.0065(9) 0.0249(8)
C92 0.054(3) 0.033(2) 0.036(2) 0.0136(19) 0.003(2) 0.019(2)
Cl10 0.1071(13) 0.0341(6) 0.0623(9) 0.0120(6) -0.0317(8) 0.0186(7)
Cl11 0.0738(10) 0.1180(14) 0.0763(10) 0.0662(10) 0.0508(9) 0.0521(10)
Cl12 0.0480(7) 0.0412(6) 0.0597(7) 0.0346(6) -0.0040(6) 0.0019(5)
C91 0.035(2) 0.028(2) 0.040(2) 0.0218(18) 0.0064(18) 0.0014(17)

loop_
_atom_type_symbol
_atom_type_description
_atom_type_scat_dispersion_real
_atom_type_scat_dispersion_imag
_atom_type_scat_source
C C 0.0033 0.0016 'International Tables Vol C Tables 4.2.6.8 and 6.1.1.4'
H H 0.0000 0.0000 'International Tables Vol C Tables 4.2.6.8 and 6.1.1.4'
Cl Cl 0.1484 0.1585 'International Tables Vol C Tables 4.2.6.8 and 6.1.1.4'
N N 0.0061 0.0033 'International Tables Vol C Tables 4.2.6.8 and 6.1.1.4'
O O 0.0106 0.0060 'International Tables Vol C Tables 4.2.6.8 and 6.1.1.4'
Rh Rh -1.1178 0.9187 'International Tables Vol C Tables 4.2.6.8 and 6.1.1.4'

loop_
_geom_angle_atom_site_label_1
_geom_angle_atom_site_label_2
_geom_angle_atom_site_label_3
_geom_angle
_geom_angle_site_symmetry_1
_geom_angle_site_symmetry_3
_geom_angle_publ_flag
O1 Rh1 Rh2 87.06(6) . . ?
O1 Rh1 N1 95.84(9) . . ?
O3 Rh1 Rh2 87.39(6) . . ?
O3 Rh1 O1 90.72(9) . . ?
O3 Rh1 O5 90.69(9) . . ?
O3 Rh1 O7 177.10(9) . . ?
O3 Rh1 N1 90.99(9) . . ?
O5 Rh1 Rh2 89.59(6) . . ?
O5 Rh1 O1 176.30(9) . . ?
O5 Rh1 N1 87.55(9) . . ?
O7 Rh1 Rh2 89.72(6) . . ?
O7 Rh1 O1 88.91(9) . . ?
O7 Rh1 O5 89.51(9) . . ?
O7 Rh1 N1 91.91(9) . . ?
N1 Rh1 Rh2 176.70(7) . . ?
Rh1 Rh2 C80 171.15(8) . . ?
O2 Rh2 Rh1 89.21(6) . . ?
O2 Rh2 O4 89.73(9) . . ?
O2 Rh2 C80 82.63(10) . . ?
O4 Rh2 Rh1 88.87(6) . . ?
O4 Rh2 C80 87.67(9) . . ?
O6 Rh2 Rh1 86.67(6) . . ?
O6 Rh2 O2 175.88(9) . . ?
O6 Rh2 O4 90.19(9) . . ?
O6 Rh2 O8 92.02(9) . . ?
O6 Rh2 C80 101.48(10) . . ?
O8 Rh2 Rh1 86.78(6) . . ?
O8 Rh2 O2 87.75(9) . . ?
O8 Rh2 O4 175.00(9) . . ?
O8 Rh2 C80 96.28(9) . . ?
O9 Rh3 Rh4 89.73(6) . . ?
O9 Rh3 N2 92.67(9) . . ?
O11 Rh3 Rh4 89.77(6) . . ?
O11 Rh3 O9 89.24(9) . . ?
O11 Rh3 O15 176.16(9) . . ?
O11 Rh3 N2 88.82(9) . . ?
O13 Rh3 Rh4 87.17(6) . . ?
O13 Rh3 O9 176.49(8) . . ?
O13 Rh3 O11 89.10(9) . . ?
O13 Rh3 O15 91.77(8) . . ?
O13 Rh3 N2 90.38(9) . . ?
O15 Rh3 Rh4 86.53(6) . . ?
O15 Rh3 O9 89.69(8) . . ?
O15 Rh3 N2 94.92(9) . . ?
N2 Rh3 Rh4 177.20(7) . . ?
Rh3 Rh4 C34 172.39(7) . 1_455 ?
O10 Rh4 Rh3 86.53(6) . . ?
O10 Rh4 O14 175.44(9) . . ?
O10 Rh4 O16 88.70(9) . . ?
O10 Rh4 C34 94.47(9) . 1_455 ?
O12 Rh4 Rh3 86.35(6) . . ?
O12 Rh4 O10 92.39(9) . . ?
O12 Rh4 O14 88.11(8) . . ?
O12 Rh4 O16 175.71(9) . . ?
O12 Rh4 C34 101.13(9) . 1_455 ?
O14 Rh4 Rh3 88.97(6) . . ?
O14 Rh4 O16 90.48(9) . . ?
O14 Rh4 C34 89.89(9) . 1_455 ?
O16 Rh4 Rh3 89.57(6) . . ?
O16 Rh4 C34 82.91(9) . 1_455 ?
C1 O1 Rh1 120.4(2) . . ?
C1 O2 Rh2 117.8(2) . . ?
C16 O3 Rh1 120.53(19) . . ?
C16 O4 Rh2 117.89(19) . . ?
C17 O5 Rh1 117.5(2) . . ?
C17 O6 Rh2 120.54(19) . . ?
C32 O7 Rh1 117.43(19) . . ?
C32 O8 Rh2 120.00(19) . . ?
C47 O9 Rh3 117.45(19) . . ?
C47 O10 Rh4 120.78(19) . . ?
C62 O11 Rh3 117.4(2) . . ?
C62 O12 Rh4 120.70(19) . . ?
C63 O13 Rh3 120.49(19) . . ?
C63 O14 Rh4 117.72(19) . . ?
C78 O15 Rh3 121.34(19) . . ?
C78 O16 Rh4 117.5(2) . . ?
Rh1 N1 H1 107(3) . . ?
C33 N1 Rh1 106.42(19) . . ?
C33 N1 C44 106.2(3) . . ?
C33 N1 H1 112(3) . . ?
C44 N1 Rh1 107.3(2) . . ?
C44 N1 H1 117(3) . . ?
Rh3 N2 H2 107(3) . . ?
C79 N2 Rh3 107.79(19) . . ?
C79 N2 C90 105.3(3) . . ?
C79 N2 H2 117(3) . . ?
C90 N2 Rh3 107.25(19) . . ?
C90 N2 H2 112(3) . . ?
O1 C1 C2 116.0(3) . . ?
O2 C1 O1 125.5(3) . . ?
O2 C1 C2 118.4(3) . . ?
C1 C2 C3 107.2(3) . . ?
C1 C2 C4 110.9(3) . . ?
C1 C2 C5 109.3(3) . . ?
C3 C2 C5 108.1(3) . . ?
C4 C2 C3 110.3(3) . . ?
C4 C2 C5 110.9(3) . . ?
C2 C3 H3A 109.5 . . ?
C2 C3 H3B 109.5 . . ?
C2 C3 H3C 109.5 . . ?
H3A C3 H3B 109.5 . . ?
H3A C3 H3C 109.5 . . ?
H3B C3 H3C 109.5 . . ?
C2 C4 H4A 109.5 . . ?
C2 C4 H4B 109.5 . . ?
C2 C4 H4C 109.5 . . ?
H4A C4 H4B 109.5 . . ?
H4A C4 H4C 109.5 . . ?
H4B C4 H4C 109.5 . . ?
C2 C5 H5A 108.7 . . ?
C2 C5 H5B 108.7 . . ?
H5A C5 H5B 107.6 . . ?
C6 C5 C2 114.0(3) . . ?
C6 C5 H5A 108.7 . . ?
C6 C5 H5B 108.7 . . ?
C7 C6 C5 121.8(3) . . ?
C11 C6 C5 119.5(3) . . ?
C11 C6 C7 118.7(3) . . ?
C6 C7 H7 120.0 . . ?
C6 C7 C8 120.0(3) . . ?
C8 C7 H7 120.0 . . ?
C7 C8 H8 119.9 . . ?
C9 C8 C7 120.1(3) . . ?
C9 C8 H8 119.9 . . ?
C8 C9 H9 119.6 . . ?
C8 C9 C10 120.8(3) . . ?
C10 C9 H9 119.6 . . ?
C9 C10 C11 118.3(3) . . ?
C9 C10 C12 121.8(3) . . ?
C11 C10 C12 119.9(3) . . ?
C6 C11 C10 121.9(3) . . ?
C6 C11 H11 119.1 . . ?
C10 C11 H11 119.1 . . ?
C10 C12 H12A 108.9 . . ?
C10 C12 H12B 108.9 . . ?
C10 C12 C13 113.2(3) . . ?
H12A C12 H12B 107.7 . . ?
C13 C12 H12A 108.9 . . ?
C13 C12 H12B 108.9 . . ?
C14 C13 C12 108.3(3) . . ?
C15 C13 C12 110.3(3) . . ?
C15 C13 C14 110.9(3) . . ?
C15 C13 C16 111.5(3) . . ?
C16 C13 C12 109.5(3) . . ?
C16 C13 C14 106.2(2) . . ?
C13 C14 H14A 109.5 . . ?
C13 C14 H14B 109.5 . . ?
C13 C14 H14C 109.5 . . ?
H14A C14 H14B 109.5 . . ?
H14A C14 H14C 109.5 . . ?
H14B C14 H14C 109.5 . . ?
C13 C15 H15A 109.5 . . ?
C13 C15 H15B 109.5 . . ?
C13 C15 H15C 109.5 . . ?
H15A C15 H15B 109.5 . . ?
H15A C15 H15C 109.5 . . ?
H15B C15 H15C 109.5 . . ?
O3 C16 C13 115.5(3) . . ?
O4 C16 O3 125.3(3) . . ?
O4 C16 C13 119.2(3) . . ?
O5 C17 C18 118.3(3) . . ?
O6 C17 O5 125.7(3) . . ?
O6 C17 C18 116.1(3) . . ?
C17 C18 C20 107.3(3) . . ?
C17 C18 C21 108.9(3) . . ?
C19 C18 C17 111.4(3) . . ?
C19 C18 C20 110.0(3) . . ?
C19 C18 C21 110.9(3) . . ?
C20 C18 C21 108.1(3) . . ?
C18 C19 H19A 109.5 . . ?
C18 C19 H19B 109.5 . . ?
C18 C19 H19C 109.5 . . ?
H19A C19 H19B 109.5 . . ?
H19A C19 H19C 109.5 . . ?
H19B C19 H19C 109.5 . . ?
C18 C20 H20A 109.5 . . ?
C18 C20 H20B 109.5 . . ?
C18 C20 H20C 109.5 . . ?
H20A C20 H20B 109.5 . . ?
H20A C20 H20C 109.5 . . ?
H20B C20 H20C 109.5 . . ?
C18 C21 H21A 108.5 . . ?
C18 C21 H21B 108.5 . . ?
H21A C21 H21B 107.5 . . ?
C22 C21 C18 115.0(3) . . ?
C22 C21 H21A 108.5 . . ?
C22 C21 H21B 108.5 . . ?
C23 C22 C21 121.6(3) . . ?
C23 C22 C27 118.2(3) . . ?
C27 C22 C21 120.3(3) . . ?
C22 C23 H23 119.9 . . ?
C24 C23 C22 120.3(3) . . ?
C24 C23 H23 119.9 . . ?
C23 C24 H24 119.6 . . ?
C25 C24 C23 120.9(3) . . ?
C25 C24 H24 119.6 . . ?
C24 C25 H25 119.9 . . ?
C24 C25 C26 120.3(3) . . ?
C26 C25 H25 119.9 . . ?
C25 C26 C28 121.9(3) . . ?
C27 C26 C25 118.0(3) . . ?
C27 C26 C28 120.0(3) . . ?
C22 C27 C26 122.3(3) . . ?
C22 C27 H27 118.8 . . ?
C26 C27 H27 118.8 . . ?
C26 C28 H28A 108.8 . . ?
C26 C28 H28B 108.8 . . ?
C26 C28 C29 114.0(3) . . ?
H28A C28 H28B 107.6 . . ?
C29 C28 H28A 108.8 . . ?
C29 C28 H28B 108.8 . . ?
C30 C29 C28 111.2(3) . . ?
C30 C29 C31 110.4(3) . . ?
C30 C29 C32 110.3(3) . . ?
C31 C29 C28 108.5(3) . . ?
C32 C29 C28 109.4(3) . . ?
C32 C29 C31 106.9(3) . . ?
C29 C30 H30A 109.5 . . ?
C29 C30 H30B 109.5 . . ?
C29 C30 H30C 109.5 . . ?
H30A C30 H30B 109.5 . . ?
H30A C30 H30C 109.5 . . ?
H30B C30 H30C 109.5 . . ?
C29 C31 H31A 109.5 . . ?
C29 C31 H31B 109.5 . . ?
C29 C31 H31C 109.5 . . ?
H31A C31 H31B 109.5 . . ?
H31A C31 H31C 109.5 . . ?
H31B C31 H31C 109.5 . . ?
O7 C32 C29 117.4(3) . . ?
O8 C32 O7 126.0(3) . . ?
O8 C32 C29 116.5(3) . . ?
C34 C33 N1 127.0(3) . . ?
C38 C33 N1 109.9(3) . . ?
C38 C33 C34 123.1(3) . . ?
Rh4 C34 H34 85.6 1_655 . ?
C33 C34 Rh4 98.6(2) . 1_655 ?
C33 C34 H34 121.8 . . ?
C33 C34 C35 116.4(3) . . ?
C35 C34 Rh4 86.05(19) . 1_655 ?
C35 C34 H34 121.8 . . ?
C34 C35 H35 119.3 . . ?
C36 C35 C34 121.3(3) . . ?
C36 C35 H35 119.3 . . ?
C35 C36 H36 119.5 . . ?
C37 C36 C35 121.1(3) . . ?
C37 C36 H36 119.5 . . ?
C36 C37 H37 120.7 . . ?
C36 C37 C38 118.6(3) . . ?
C38 C37 H37 120.7 . . ?
C33 C38 C39 106.9(3) . . ?
C37 C38 C33 119.4(3) . . ?
C37 C38 C39 133.5(3) . . ?
C40 C39 C38 133.8(3) . . ?
C40 C39 C44 119.6(3) . . ?
C44 C39 C38 106.6(3) . . ?
C39 C40 H40 120.7 . . ?
C41 C40 C39 118.6(3) . . ?
C41 C40 H40 120.7 . . ?
C40 C41 H41 119.6 . . ?
C40 C41 C42 120.9(3) . . ?
C42 C41 H41 119.6 . . ?
C41 C42 H42 119.4 . . ?
C43 C42 C41 121.2(3) . . ?
C43 C42 H42 119.4 . . ?
C42 C43 H43 121.2 . . ?
C42 C43 C44 117.5(3) . . ?
C44 C43 H43 121.2 . . ?
C39 C44 N1 109.6(3) . . ?
C43 C44 N1 128.2(3) . . ?
C43 C44 C39 122.1(3) . . ?
O9 C47 O10 125.4(3) . . ?
O9 C47 C48 118.6(3) . . ?
O10 C47 C48 115.9(3) . . ?
C47 C48 C49 106.9(3) . . ?
C47 C48 C51 109.0(2) . . ?
C49 C48 C51 108.8(3) . . ?
C50 C48 C47 111.5(3) . . ?
C50 C48 C49 109.8(3) . . ?
C50 C48 C51 110.7(3) . . ?
C48 C49 H49A 109.5 . . ?
C48 C49 H49B 109.5 . . ?
C48 C49 H49C 109.5 . . ?
H49A C49 H49B 109.5 . . ?
H49A C49 H49C 109.5 . . ?
H49B C49 H49C 109.5 . . ?
C48 C50 H50A 109.5 . . ?
C48 C50 H50B 109.5 . . ?
C48 C50 H50C 109.5 . . ?
H50A C50 H50B 109.5 . . ?
H50A C50 H50C 109.5 . . ?
H50B C50 H50C 109.5 . . ?
C48 C51 H51A 108.8 . . ?
C48 C51 H51B 108.8 . . ?
H51A C51 H51B 107.7 . . ?
C52 C51 C48 113.6(3) . . ?
C52 C51 H51A 108.8 . . ?
C52 C51 H51B 108.8 . . ?
C53 C52 C51 121.8(3) . . ?
C53 C52 C57 118.2(3) . . ?
C57 C52 C51 120.0(3) . . ?
C52 C53 H53 119.7 . . ?
C52 C53 C54 120.6(3) . . ?
C54 C53 H53 119.7 . . ?
C53 C54 H54 119.9 . . ?
C55 C54 C53 120.3(3) . . ?
C55 C54 H54 119.9 . . ?
C54 C55 H55 119.8 . . ?
C54 C55 C56 120.5(3) . . ?
C56 C55 H55 119.8 . . ?
C55 C56 C57 118.4(3) . . ?
C55 C56 C58 121.5(3) . . ?
C57 C56 C58 120.1(3) . . ?
C52 C57 H57 119.0 . . ?
C56 C57 C52 121.9(3) . . ?
C56 C57 H57 119.0 . . ?
C56 C58 H58A 108.7 . . ?
C56 C58 H58B 108.7 . . ?
C56 C58 C59 114.3(3) . . ?
H58A C58 H58B 107.6 . . ?
C59 C58 H58A 108.7 . . ?
C59 C58 H58B 108.7 . . ?
C60 C59 C58 111.0(3) . . ?
C60 C59 C61 110.3(3) . . ?
C60 C59 C62 111.5(3) . . ?
C61 C59 C58 108.9(3) . . ?
C62 C59 C58 108.7(2) . . ?
C62 C59 C61 106.3(3) . . ?
C59 C60 H60A 109.5 . . ?
C59 C60 H60B 109.5 . . ?
C59 C60 H60C 109.5 . . ?
H60A C60 H60B 109.5 . . ?
H60A C60 H60C 109.5 . . ?
H60B C60 H60C 109.5 . . ?
C59 C61 H61A 109.5 . . ?
C59 C61 H61B 109.5 . . ?
C59 C61 H61C 109.5 . . ?
H61A C61 H61B 109.5 . . ?
H61A C61 H61C 109.5 . . ?
H61B C61 H61C 109.5 . . ?
O11 C62 O12 125.5(3) . . ?
O11 C62 C59 118.8(3) . . ?
O12 C62 C59 115.7(3) . . ?
O13 C63 C64 115.3(3) . . ?
O14 C63 O13 125.5(3) . . ?
O14 C63 C64 119.2(3) . . ?
C63 C64 C65 107.4(3) . . ?
C63 C64 C67 108.8(2) . . ?
C65 C64 C67 108.4(3) . . ?
C66 C64 C63 111.2(3) . . ?
C66 C64 C65 109.9(3) . . ?
C66 C64 C67 111.0(3) . . ?
C64 C65 H65A 109.5 . . ?
C64 C65 H65B 109.5 . . ?
C64 C65 H65C 109.5 . . ?
H65A C65 H65B 109.5 . . ?
H65A C65 H65C 109.5 . . ?
H65B C65 H65C 109.5 . . ?
C64 C66 H66A 109.5 . . ?
C64 C66 H66B 109.5 . . ?
C64 C66 H66C 109.5 . . ?
H66A C66 H66B 109.5 . . ?
H66A C66 H66C 109.5 . . ?
H66B C66 H66C 109.5 . . ?
C64 C67 H67A 108.8 . . ?
C64 C67 H67B 108.8 . . ?
H67A C67 H67B 107.7 . . ?
C68 C67 C64 113.6(3) . . ?
C68 C67 H67A 108.8 . . ?
C68 C67 H67B 108.8 . . ?
C69 C68 C67 121.3(3) . . ?
C69 C68 C73 118.5(3) . . ?
C73 C68 C67 120.2(3) . . ?
C68 C69 H69 119.9 . . ?
C70 C69 C68 120.2(3) . . ?
C70 C69 H69 119.9 . . ?
C69 C70 H70 119.6 . . ?
C71 C70 C69 120.8(3) . . ?
C71 C70 H70 119.6 . . ?
C70 C71 H71 119.9 . . ?
C70 C71 C72 120.2(3) . . ?
C72 C71 H71 119.9 . . ?
C71 C72 C74 121.6(3) . . ?
C73 C72 C71 118.4(3) . . ?
C73 C72 C74 119.9(3) . . ?
C68 C73 H73 119.1 . . ?
C72 C73 C68 121.8(3) . . ?
C72 C73 H73 119.1 . . ?
C72 C74 H74A 108.5 . . ?
C72 C74 H74B 108.5 . . ?
C72 C74 C75 114.9(3) . . ?
H74A C74 H74B 107.5 . . ?
C75 C74 H74A 108.5 . . ?
C75 C74 H74B 108.5 . . ?
C74 C75 C76 108.6(3) . . ?
C77 C75 C74 111.5(3) . . ?
C77 C75 C76 109.6(3) . . ?
C77 C75 C78 111.6(3) . . ?
C78 C75 C74 108.8(3) . . ?
C78 C75 C76 106.6(3) . . ?
C75 C76 H76A 109.5 . . ?
C75 C76 H76B 109.5 . . ?
C75 C76 H76C 109.5 . . ?
H76A C76 H76B 109.5 . . ?
H76A C76 H76C 109.5 . . ?
H76B C76 H76C 109.5 . . ?
C75 C77 H77A 109.5 . . ?
C75 C77 H77B 109.5 . . ?
C75 C77 H77C 109.5 . . ?
H77A C77 H77B 109.5 . . ?
H77A C77 H77C 109.5 . . ?
H77B C77 H77C 109.5 . . ?
O15 C78 O16 125.1(3) . . ?
O15 C78 C75 116.0(3) . . ?
O16 C78 C75 119.0(3) . . ?
C80 C79 N2 126.8(3) . . ?
C84 C79 N2 110.3(3) . . ?
C84 C79 C80 122.9(3) . . ?
Rh2 C80 H80 87.1 . . ?
C79 C80 Rh2 98.4(2) . . ?
C79 C80 H80 121.9 . . ?
C79 C80 C81 116.1(3) . . ?
C81 C80 Rh2 84.68(19) . . ?
C81 C80 H80 121.9 . . ?
C80 C81 H81 118.9 . . ?
C82 C81 C80 122.2(3) . . ?
C82 C81 H81 118.9 . . ?
C81 C82 H82 119.8 . . ?
C83 C82 C81 120.4(3) . . ?
C83 C82 H82 119.8 . . ?
C82 C83 H83 120.6 . . ?
C82 C83 C84 118.7(3) . . ?
C84 C83 H83 120.6 . . ?
C79 C84 C83 119.6(3) . . ?
C79 C84 C85 106.8(3) . . ?
C83 C84 C85 133.5(3) . . ?
C86 C85 C84 133.1(3) . . ?
C90 C85 C84 107.2(3) . . ?
C90 C85 C86 119.7(3) . . ?
C85 C86 H86 120.9 . . ?
C87 C86 C85 118.2(3) . . ?
C87 C86 H86 120.9 . . ?
C86 C87 H87 119.4 . . ?
C86 C87 C88 121.2(3) . . ?
C88 C87 H87 119.4 . . ?
C87 C88 H88 119.3 . . ?
C89 C88 C87 121.5(3) . . ?
C89 C88 H88 119.3 . . ?
C88 C89 H89 121.6 . . ?
C88 C89 C90 116.8(3) . . ?
C90 C89 H89 121.6 . . ?
C85 C90 N2 109.8(3) . . ?
C85 C90 C89 122.7(3) . . ?
C89 C90 N2 127.4(3) . . ?
Cl1 C45 Cl2 110.4(2) . . ?
Cl1 C45 Cl3 111.2(2) . . ?
Cl1 C45 H45 108.1 . . ?
Cl2 C45 H45 108.1 . . ?
Cl3 C45 Cl2 110.7(2) . . ?
Cl3 C45 H45 108.1 . . ?
Cl4 C46 H46 108.6 . . ?
Cl5 C46 Cl4 109.8(2) . . ?
Cl5 C46 H46 108.6 . . ?
Cl6 C46 Cl4 110.4(2) . . ?
Cl6 C46 Cl5 110.8(2) . . ?
Cl6 C46 H46 108.6 . . ?
Cl7 C92 Cl8 111.5(3) . . ?
Cl7 C92 Cl9 109.8(2) . . ?
Cl7 C92 H92 108.5 . . ?
Cl8 C92 Cl9 109.9(3) . . ?
Cl8 C92 H92 108.5 . . ?
Cl9 C92 H92 108.5 . . ?
Cl10 C91 Cl11 111.5(2) . . ?
Cl10 C91 Cl12 110.8(2) . . ?
Cl10 C91 H91 107.7 . . ?
Cl11 C91 Cl12 111.3(2) . . ?
Cl11 C91 H91 107.7 . . ?
Cl12 C91 H91 107.7 . . ?

loop_
_geom_bond_atom_site_label_1
_geom_bond_atom_site_label_2
_geom_bond_distance
_geom_bond_site_symmetry_2
_geom_bond_publ_flag
Rh1 Rh2 2.3835(3) . ?
Rh1 O1 2.034(2) . ?
Rh1 O3 2.025(2) . ?
Rh1 O5 2.034(2) . ?
Rh1 O7 2.029(2) . ?
Rh1 N1 2.341(3) . ?
Rh2 O2 2.042(2) . ?
Rh2 O4 2.048(2) . ?
Rh2 O6 2.038(2) . ?
Rh2 O8 2.042(2) . ?
Rh2 C80 2.566(3) . ?
Rh3 Rh4 2.3838(3) . ?
Rh3 O9 2.040(2) . ?
Rh3 O11 2.030(2) . ?
Rh3 O13 2.029(2) . ?
Rh3 O15 2.037(2) . ?
Rh3 N2 2.338(3) . ?
Rh4 O10 2.039(2) . ?
Rh4 O12 2.034(2) . ?
Rh4 O14 2.048(2) . ?
Rh4 O16 2.049(2) . ?
Rh4 C34 2.598(3) 1_455 ?
O1 C1 1.266(4) . ?
O2 C1 1.266(4) . ?
O3 C16 1.268(4) . ?
O4 C16 1.266(4) . ?
O5 C17 1.270(4) . ?
O6 C17 1.260(4) . ?
O7 C32 1.270(4) . ?
O8 C32 1.266(4) . ?
O9 C47 1.264(4) . ?
O10 C47 1.268(4) . ?
O11 C62 1.262(4) . ?
O12 C62 1.268(4) . ?
O13 C63 1.268(4) . ?
O14 C63 1.262(4) . ?
O15 C78 1.264(4) . ?
O16 C78 1.267(4) . ?
N1 C33 1.413(4) . ?
N1 C44 1.419(4) . ?
N1 H1 0.83(4) . ?
N2 C79 1.423(4) . ?
N2 C90 1.432(4) . ?
N2 H2 0.78(4) . ?
C1 C2 1.531(4) . ?
C2 C3 1.534(5) . ?
C2 C4 1.532(5) . ?
C2 C5 1.553(4) . ?
C3 H3A 0.9800 . ?
C3 H3B 0.9800 . ?
C3 H3C 0.9800 . ?
C4 H4A 0.9800 . ?
C4 H4B 0.9800 . ?
C4 H4C 0.9800 . ?
C5 H5A 0.9900 . ?
C5 H5B 0.9900 . ?
C5 C6 1.514(5) . ?
C6 C7 1.395(5) . ?
C6 C11 1.394(5) . ?
C7 H7 0.9500 . ?
C7 C8 1.397(5) . ?
C8 H8 0.9500 . ?
C8 C9 1.389(5) . ?
C9 H9 0.9500 . ?
C9 C10 1.392(5) . ?
C10 C11 1.395(5) . ?
C10 C12 1.510(5) . ?
C11 H11 0.9500 . ?
C12 H12A 0.9900 . ?
C12 H12B 0.9900 . ?
C12 C13 1.555(4) . ?
C13 C14 1.538(4) . ?
C13 C15 1.528(4) . ?
C13 C16 1.530(4) . ?
C14 H14A 0.9800 . ?
C14 H14B 0.9800 . ?
C14 H14C 0.9800 . ?
C15 H15A 0.9800 . ?
C15 H15B 0.9800 . ?
C15 H15C 0.9800 . ?
C17 C18 1.534(4) . ?
C18 C19 1.525(5) . ?
C18 C20 1.538(5) . ?
C18 C21 1.558(4) . ?
C19 H19A 0.9800 . ?
C19 H19B 0.9800 . ?
C19 H19C 0.9800 . ?
C20 H20A 0.9800 . ?
C20 H20B 0.9800 . ?
C20 H20C 0.9800 . ?
C21 H21A 0.9900 . ?
C21 H21B 0.9900 . ?
C21 C22 1.510(5) . ?
C22 C23 1.394(5) . ?
C22 C27 1.394(5) . ?
C23 H23 0.9500 . ?
C23 C24 1.391(5) . ?
C24 H24 0.9500 . ?
C24 C25 1.382(6) . ?
C25 H25 0.9500 . ?
C25 C26 1.399(5) . ?
C26 C27 1.397(5) . ?
C26 C28 1.507(5) . ?
C27 H27 0.9500 . ?
C28 H28A 0.9900 . ?
C28 H28B 0.9900 . ?
C28 C29 1.550(5) . ?
C29 C30 1.529(5) . ?
C29 C31 1.537(5) . ?
C29 C32 1.535(4) . ?
C30 H30A 0.9800 . ?
C30 H30B 0.9800 . ?
C30 H30C 0.9800 . ?
C31 H31A 0.9800 . ?
C31 H31B 0.9800 . ?
C31 H31C 0.9800 . ?
C33 C34 1.395(4) . ?
C33 C38 1.394(4) . ?
C34 Rh4 2.598(3) 1_655 ?
C34 H34 0.9500 . ?
C34 C35 1.398(5) . ?
C35 H35 0.9500 . ?
C35 C36 1.396(5) . ?
C36 H36 0.9500 . ?
C36 C37 1.390(5) . ?
C37 H37 0.9500 . ?
C37 C38 1.394(4) . ?
C38 C39 1.459(4) . ?
C39 C40 1.394(5) . ?
C39 C44 1.400(4) . ?
C40 H40 0.9500 . ?
C40 C41 1.391(5) . ?
C41 H41 0.9500 . ?
C41 C42 1.400(6) . ?
C42 H42 0.9500 . ?
C42 C43 1.381(5) . ?
C43 H43 0.9500 . ?
C43 C44 1.394(5) . ?
C47 C48 1.531(4) . ?
C48 C49 1.543(4) . ?
C48 C50 1.529(4) . ?
C48 C51 1.556(4) . ?
C49 H49A 0.9800 . ?
C49 H49B 0.9800 . ?
C49 H49C 0.9800 . ?
C50 H50A 0.9800 . ?
C50 H50B 0.9800 . ?
C50 H50C 0.9800 . ?
C51 H51A 0.9900 . ?
C51 H51B 0.9900 . ?
C51 C52 1.516(5) . ?
C52 C53 1.391(5) . ?
C52 C57 1.401(4) . ?
C53 H53 0.9500 . ?
C53 C54 1.392(5) . ?
C54 H54 0.9500 . ?
C54 C55 1.389(5) . ?
C55 H55 0.9500 . ?
C55 C56 1.393(5) . ?
C56 C57 1.397(5) . ?
C56 C58 1.512(4) . ?
C57 H57 0.9500 . ?
C58 H58A 0.9900 . ?
C58 H58B 0.9900 . ?
C58 C59 1.554(4) . ?
C59 C60 1.524(4) . ?
C59 C61 1.542(4) . ?
C59 C62 1.532(4) . ?
C60 H60A 0.9800 . ?
C60 H60B 0.9800 . ?
C60 H60C 0.9800 . ?
C61 H61A 0.9800 . ?
C61 H61B 0.9800 . ?
C61 H61C 0.9800 . ?
C63 C64 1.531(4) . ?
C64 C65 1.536(5) . ?
C64 C66 1.530(4) . ?
C64 C67 1.558(4) . ?
C65 H65A 0.9800 . ?
C65 H65B 0.9800 . ?
C65 H65C 0.9800 . ?
C66 H66A 0.9800 . ?
C66 H66B 0.9800 . ?
C66 H66C 0.9800 . ?
C67 H67A 0.9900 . ?
C67 H67B 0.9900 . ?
C67 C68 1.505(5) . ?
C68 C69 1.392(5) . ?
C68 C73 1.403(5) . ?
C69 H69 0.9500 . ?
C69 C70 1.391(5) . ?
C70 H70 0.9500 . ?
C70 C71 1.388(5) . ?
C71 H71 0.9500 . ?
C71 C72 1.397(5) . ?
C72 C73 1.395(5) . ?
C72 C74 1.516(5) . ?
C73 H73 0.9500 . ?
C74 H74A 0.9900 . ?
C74 H74B 0.9900 . ?
C74 C75 1.546(4) . ?
C75 C76 1.546(5) . ?
C75 C77 1.528(5) . ?
C75 C78 1.528(4) . ?
C76 H76A 0.9800 . ?
C76 H76B 0.9800 . ?
C76 H76C 0.9800 . ?
C77 H77A 0.9800 . ?
C77 H77B 0.9800 . ?
C77 H77C 0.9800 . ?
C79 C80 1.394(4) . ?
C79 C84 1.392(4) . ?
C80 H80 0.9500 . ?
C80 C81 1.395(5) . ?
C81 H81 0.9500 . ?
C81 C82 1.395(5) . ?
C82 H82 0.9500 . ?
C82 C83 1.389(5) . ?
C83 H83 0.9500 . ?
C83 C84 1.397(5) . ?
C84 C85 1.454(4) . ?
C85 C86 1.400(4) . ?
C85 C90 1.392(5) . ?
C86 H86 0.9500 . ?
C86 C87 1.382(5) . ?
C87 H87 0.9500 . ?
C87 C88 1.400(5) . ?
C88 H88 0.9500 . ?
C88 C89 1.382(5) . ?
C89 H89 0.9500 . ?
C89 C90 1.393(5) . ?
Cl1 C45 1.747(4) . ?
Cl2 C45 1.760(4) . ?
Cl3 C45 1.755(4) . ?
C45 H45 1.0000 . ?
Cl4 C46 1.759(4) . ?
Cl5 C46 1.751(4) . ?
Cl6 C46 1.751(4) . ?
C46 H46 1.0000 . ?
Cl7 C92 1.732(5) . ?
Cl8 C92 1.742(5) . ?
Cl9 C92 1.746(5) . ?
C92 H92 1.0000 . ?
Cl10 C91 1.748(4) . ?
Cl11 C91 1.750(4) . ?
Cl12 C91 1.762(4) . ?
C91 H91 1.0000 . ?

loop_
_geom_torsion_atom_site_label_1
_geom_torsion_atom_site_label_2
_geom_torsion_atom_site_label_3
_geom_torsion_atom_site_label_4
_geom_torsion
_geom_torsion_site_symmetry_1
_geom_torsion_site_symmetry_2
_geom_torsion_site_symmetry_3
_geom_torsion_site_symmetry_4
_geom_torsion_publ_flag
Rh1 O1 C1 O2 -0.9(4) . . . . ?
Rh1 O1 C1 C2 -179.13(19) . . . . ?
Rh1 O3 C16 O4 3.2(4) . . . . ?
Rh1 O3 C16 C13 -178.78(19) . . . . ?
Rh1 O5 C17 O6 -1.7(4) . . . . ?
Rh1 O5 C17 C18 179.93(19) . . . . ?
Rh1 O7 C32 O8 -2.5(4) . . . . ?
Rh1 O7 C32 C29 177.5(2) . . . . ?
Rh1 N1 C33 C34 73.2(3) . . . . ?
Rh1 N1 C33 C38 -105.6(2) . . . . ?
Rh1 N1 C44 C39 104.6(2) . . . . ?
Rh1 N1 C44 C43 -73.2(4) . . . . ?
Rh2 O2 C1 O1 0.7(4) . . . . ?
Rh2 O2 C1 C2 178.9(2) . . . . ?
Rh2 O4 C16 O3 -2.0(4) . . . . ?
Rh2 O4 C16 C13 -179.9(2) . . . . ?
Rh2 O6 C17 O5 3.5(4) . . . . ?
Rh2 O6 C17 C18 -178.10(19) . . . . ?
Rh2 O8 C32 O7 1.0(4) . . . . ?
Rh2 O8 C32 C29 -179.0(2) . . . . ?
Rh2 C80 C81 C82 -99.6(3) . . . . ?
Rh3 O9 C47 O10 -2.9(4) . . . . ?
Rh3 O9 C47 C48 178.36(19) . . . . ?
Rh3 O11 C62 O12 -2.3(4) . . . . ?
Rh3 O11 C62 C59 177.1(2) . . . . ?
Rh3 O13 C63 O14 -0.9(4) . . . . ?
Rh3 O13 C63 C64 -179.73(19) . . . . ?
Rh3 O15 C78 O16 1.1(4) . . . . ?
Rh3 O15 C78 C75 -179.07(19) . . . . ?
Rh3 N2 C79 C80 -72.4(3) . . . . ?
Rh3 N2 C79 C84 106.0(2) . . . . ?
Rh3 N2 C90 C85 -106.4(2) . . . . ?
Rh3 N2 C90 C89 70.2(4) . . . . ?
Rh4 O10 C47 O9 2.9(4) . . . . ?
Rh4 O10 C47 C48 -178.34(18) . . . . ?
Rh4 O12 C62 O11 -1.9(4) . . . . ?
Rh4 O12 C62 C59 178.66(19) . . . . ?
Rh4 O14 C63 O13 -2.2(4) . . . . ?
Rh4 O14 C63 C64 176.7(2) . . . . ?
Rh4 O16 C78 O15 -2.4(4) . . . . ?
Rh4 O16 C78 C75 177.9(2) . . . . ?
Rh4 C34 C35 C36 99.4(3) 1_655 . . . ?
O1 C1 C2 C3 66.8(3) . . . . ?
O1 C1 C2 C4 -172.8(3) . . . . ?
O1 C1 C2 C5 -50.1(4) . . . . ?
O2 C1 C2 C3 -111.6(3) . . . . ?
O2 C1 C2 C4 8.9(4) . . . . ?
O2 C1 C2 C5 131.5(3) . . . . ?
O5 C17 C18 C19 -4.6(4) . . . . ?
O5 C17 C18 C20 115.9(3) . . . . ?
O5 C17 C18 C21 -127.3(3) . . . . ?
O6 C17 C18 C19 176.8(3) . . . . ?
O6 C17 C18 C20 -62.6(4) . . . . ?
O6 C17 C18 C21 54.2(4) . . . . ?
O9 C47 C48 C49 108.2(3) . . . . ?
O9 C47 C48 C50 -11.8(4) . . . . ?
O9 C47 C48 C51 -134.3(3) . . . . ?
O10 C47 C48 C49 -70.6(3) . . . . ?
O10 C47 C48 C50 169.4(3) . . . . ?
O10 C47 C48 C51 46.9(4) . . . . ?
O13 C63 C64 C65 65.1(3) . . . . ?
O13 C63 C64 C66 -174.6(3) . . . . ?
O13 C63 C64 C67 -52.1(4) . . . . ?
O14 C63 C64 C65 -113.9(3) . . . . ?
O14 C63 C64 C66 6.4(4) . . . . ?
O14 C63 C64 C67 128.9(3) . . . . ?
N1 C33 C34 Rh4 90.8(3) . . . 1_655 ?
N1 C33 C34 C35 -179.4(3) . . . . ?
N1 C33 C38 C37 177.5(3) . . . . ?
N1 C33 C38 C39 -5.0(3) . . . . ?
N2 C79 C80 Rh2 -92.7(3) . . . . ?
N2 C79 C80 C81 179.1(3) . . . . ?
N2 C79 C84 C83 -176.8(3) . . . . ?
N2 C79 C84 C85 5.1(3) . . . . ?
C1 C2 C5 C6 -58.9(4) . . . . ?
C2 C5 C6 C7 -92.7(4) . . . . ?
C2 C5 C6 C11 86.8(4) . . . . ?
C3 C2 C5 C6 -175.3(3) . . . . ?
C4 C2 C5 C6 63.7(4) . . . . ?
C5 C6 C7 C8 179.4(3) . . . . ?
C5 C6 C11 C10 -176.1(3) . . . . ?
C6 C7 C8 C9 -2.1(5) . . . . ?
C7 C6 C11 C10 3.4(5) . . . . ?
C7 C8 C9 C10 1.1(5) . . . . ?
C8 C9 C10 C11 2.1(5) . . . . ?
C8 C9 C10 C12 -175.4(3) . . . . ?
C9 C10 C11 C6 -4.4(5) . . . . ?
C9 C10 C12 C13 91.1(4) . . . . ?
C10 C12 C13 C14 177.0(3) . . . . ?
C10 C12 C13 C15 -61.4(3) . . . . ?
C10 C12 C13 C16 61.7(3) . . . . ?
C11 C6 C7 C8 -0.1(5) . . . . ?
C11 C10 C12 C13 -86.4(4) . . . . ?
C12 C10 C11 C6 173.2(3) . . . . ?
C12 C13 C16 O3 49.1(4) . . . . ?
C12 C13 C16 O4 -132.7(3) . . . . ?
C14 C13 C16 O3 -67.6(3) . . . . ?
C14 C13 C16 O4 110.5(3) . . . . ?
C15 C13 C16 O3 171.5(3) . . . . ?
C15 C13 C16 O4 -10.4(4) . . . . ?
C17 C18 C21 C22 58.7(4) . . . . ?
C18 C21 C22 C23 95.2(4) . . . . ?
C18 C21 C22 C27 -85.7(4) . . . . ?
C19 C18 C21 C22 -64.3(4) . . . . ?
C20 C18 C21 C22 175.0(3) . . . . ?
C21 C22 C23 C24 -179.6(3) . . . . ?
C21 C22 C27 C26 177.3(3) . . . . ?
C22 C23 C24 C25 1.0(6) . . . . ?
C23 C22 C27 C26 -3.5(5) . . . . ?
C23 C24 C25 C26 -0.9(6) . . . . ?
C24 C25 C26 C27 -1.3(5) . . . . ?
C24 C25 C26 C28 178.1(3) . . . . ?
C25 C26 C27 C22 3.5(5) . . . . ?
C25 C26 C28 C29 -95.7(4) . . . . ?
C26 C28 C29 C30 63.5(4) . . . . ?
C26 C28 C29 C31 -174.9(3) . . . . ?
C26 C28 C29 C32 -58.6(4) . . . . ?
C27 C22 C23 C24 1.2(5) . . . . ?
C27 C26 C28 C29 83.6(4) . . . . ?
C28 C26 C27 C22 -175.8(3) . . . . ?
C28 C29 C32 O7 128.0(3) . . . . ?
C28 C29 C32 O8 -52.0(4) . . . . ?
C30 C29 C32 O7 5.4(4) . . . . ?
C30 C29 C32 O8 -174.6(3) . . . . ?
C31 C29 C32 O7 -114.7(3) . . . . ?
C31 C29 C32 O8 65.3(4) . . . . ?
C33 N1 C44 C39 -8.9(3) . . . . ?
C33 N1 C44 C43 173.3(3) . . . . ?
C33 C34 C35 C36 1.7(5) . . . . ?
C33 C38 C39 C40 -178.0(4) . . . . ?
C33 C38 C39 C44 -0.6(3) . . . . ?
C34 C33 C38 C37 -1.3(5) . . . . ?
C34 C33 C38 C39 176.2(3) . . . . ?
C34 C35 C36 C37 -0.7(5) . . . . ?
C35 C36 C37 C38 -1.4(5) . . . . ?
C36 C37 C38 C33 2.4(5) . . . . ?
C36 C37 C38 C39 -174.4(3) . . . . ?
C37 C38 C39 C40 -0.9(6) . . . . ?
C37 C38 C39 C44 176.5(3) . . . . ?
C38 C33 C34 Rh4 -90.6(3) . . . 1_655 ?
C38 C33 C34 C35 -0.7(5) . . . . ?
C38 C39 C40 C41 175.1(3) . . . . ?
C38 C39 C44 N1 5.9(3) . . . . ?
C38 C39 C44 C43 -176.1(3) . . . . ?
C39 C40 C41 C42 0.6(5) . . . . ?
C40 C39 C44 N1 -176.3(3) . . . . ?
C40 C39 C44 C43 1.7(5) . . . . ?
C40 C41 C42 C43 1.2(6) . . . . ?
C41 C42 C43 C44 -1.5(5) . . . . ?
C42 C43 C44 N1 177.6(3) . . . . ?
C42 C43 C44 C39 0.0(5) . . . . ?
C44 N1 C33 C34 -172.7(3) . . . . ?
C44 N1 C33 C38 8.5(3) . . . . ?
C44 C39 C40 C41 -2.0(5) . . . . ?
C47 C48 C51 C52 62.1(3) . . . . ?
C48 C51 C52 C53 95.6(4) . . . . ?
C48 C51 C52 C57 -83.8(4) . . . . ?
C49 C48 C51 C52 178.3(3) . . . . ?
C50 C48 C51 C52 -61.0(3) . . . . ?
C51 C52 C53 C54 -178.0(3) . . . . ?
C51 C52 C57 C56 176.4(3) . . . . ?
C52 C53 C54 C55 0.7(5) . . . . ?
C53 C52 C57 C56 -3.0(5) . . . . ?
C53 C54 C55 C56 -1.2(5) . . . . ?
C54 C55 C56 C57 -0.3(5) . . . . ?
C54 C55 C56 C58 179.2(3) . . . . ?
C55 C56 C57 C52 2.5(5) . . . . ?
C55 C56 C58 C59 -96.4(4) . . . . ?
C56 C58 C59 C60 63.3(3) . . . . ?
C56 C58 C59 C61 -175.1(3) . . . . ?
C56 C58 C59 C62 -59.7(3) . . . . ?
C57 C52 C53 C54 1.4(5) . . . . ?
C57 C56 C58 C59 83.2(4) . . . . ?
C58 C56 C57 C52 -177.1(3) . . . . ?
C58 C59 C62 O11 129.4(3) . . . . ?
C58 C59 C62 O12 -51.1(3) . . . . ?
C60 C59 C62 O11 6.7(4) . . . . ?
C60 C59 C62 O12 -173.9(3) . . . . ?
C61 C59 C62 O11 -113.6(3) . . . . ?
C61 C59 C62 O12 65.9(3) . . . . ?
C63 C64 C67 C68 -58.7(4) . . . . ?
C64 C67 C68 C69 -93.3(4) . . . . ?
C64 C67 C68 C73 85.4(4) . . . . ?
C65 C64 C67 C68 -175.2(3) . . . . ?
C66 C64 C67 C68 64.0(4) . . . . ?
C67 C68 C69 C70 176.6(3) . . . . ?
C67 C68 C73 C72 -174.3(3) . . . . ?
C68 C69 C70 C71 -1.3(5) . . . . ?
C69 C68 C73 C72 4.5(5) . . . . ?
C69 C70 C71 C72 2.4(5) . . . . ?
C70 C71 C72 C73 -0.1(5) . . . . ?
C70 C71 C72 C74 -179.8(3) . . . . ?
C71 C72 C73 C68 -3.4(5) . . . . ?
C71 C72 C74 C75 92.1(4) . . . . ?
C72 C74 C75 C76 174.9(3) . . . . ?
C72 C74 C75 C77 -64.3(4) . . . . ?
C72 C74 C75 C78 59.2(4) . . . . ?
C73 C68 C69 C70 -2.1(5) . . . . ?
C73 C72 C74 C75 -87.6(4) . . . . ?
C74 C72 C73 C68 176.4(3) . . . . ?
C74 C75 C78 O15 49.0(4) . . . . ?
C74 C75 C78 O16 -131.2(3) . . . . ?
C76 C75 C78 O15 -67.9(3) . . . . ?
C76 C75 C78 O16 111.8(3) . . . . ?
C77 C75 C78 O15 172.4(3) . . . . ?
C77 C75 C78 O16 -7.8(4) . . . . ?
C79 N2 C90 C85 8.2(3) . . . . ?
C79 N2 C90 C89 -175.2(3) . . . . ?
C79 C80 C81 C82 -2.9(5) . . . . ?
C79 C84 C85 C86 178.1(3) . . . . ?
C79 C84 C85 C90 0.1(3) . . . . ?
C80 C79 C84 C83 1.7(5) . . . . ?
C80 C79 C84 C85 -176.3(3) . . . . ?
C80 C81 C82 C83 2.5(5) . . . . ?
C81 C82 C83 C84 0.1(5) . . . . ?
C82 C83 C84 C79 -2.2(5) . . . . ?
C82 C83 C84 C85 175.2(3) . . . . ?
C83 C84 C85 C86 0.4(6) . . . . ?
C83 C84 C85 C90 -177.5(3) . . . . ?
C84 C79 C80 Rh2 89.0(3) . . . . ?
C84 C79 C80 C81 0.8(5) . . . . ?
C84 C85 C86 C87 -176.8(3) . . . . ?
C84 C85 C90 N2 -5.3(3) . . . . ?
C84 C85 C90 C89 178.0(3) . . . . ?
C85 C86 C87 C88 -0.5(5) . . . . ?
C86 C85 C90 N2 176.4(3) . . . . ?
C86 C85 C90 C89 -0.3(5) . . . . ?
C86 C87 C88 C89 -0.8(5) . . . . ?
C87 C88 C89 C90 1.4(5) . . . . ?
C88 C89 C90 N2 -177.0(3) . . . . ?
C88 C89 C90 C85 -0.9(5) . . . . ?
C90 N2 C79 C80 173.3(3) . . . . ?
C90 N2 C79 C84 -8.2(3) . . . . ?
C90 C85 C86 C87 1.0(5) . . . . ?
